data_7152569
loop_
_publ_author_name
'Yang, Yuan-Liang'
'Wei, Yin'
'Shi, Min'

_publ_section_title
;
 New multifunctional chiral phosphines and BINOL derivatives co-catalyzed
 enantioselective aza-Morita-Baylis-Hillman reaction of 5,5-disubstituted
 cyclopent-2-enone and N-sulfonated imines.
;
_journal_issue 36
_journal_name_full 'Organic &amp; biomolecular chemistry'
_journal_page_first 7429
_journal_page_last 7438
_journal_paper_doi 10.1039/c2ob25932j
_journal_volume 10
_journal_year 2012
_chemical_formula_sum 'C33 H30 Cl2 N2 O5 S2'
_chemical_formula_weight 669.61
_chemical_name_systematic
;
?
;
_space_group_IT_number 2
_symmetry_cell_setting triclinic
_symmetry_space_group_name_Hall '-P 1'
_symmetry_space_group_name_H-M 'P -1'
_atom_sites_solution_hydrogens geom
_atom_sites_solution_primary direct
_atom_sites_solution_secondary difmap
_audit_creation_method SHELXL-97
_cell_angle_alpha 90.442(2)
_cell_angle_beta 97.860(2)
_cell_angle_gamma 94.117(2)
_cell_formula_units_Z 2
_cell_length_a 9.0943(10)
_cell_length_b 11.3949(12)
_cell_length_c 16.0640(18)
_cell_measurement_reflns_used 3278
_cell_measurement_temperature 293(2)
_cell_measurement_theta_max 52.685
_cell_measurement_theta_min 4.534
_cell_volume 1644.5(3)
_computing_cell_refinement 'Bruker SMART'
_computing_data_collection 'Bruker SMART'
_computing_data_reduction 'Bruker SHELXTL'
_computing_molecular_graphics 'Bruker SHELXTL'
_computing_publication_material 'Bruker SHELXTL'
_computing_structure_refinement 'SHELXL-97 (Sheldrick, 1997)'
_computing_structure_solution 'SHELXS-97 (Sheldrick, 1990)'
_diffrn_ambient_temperature 293(2)
_diffrn_measured_fraction_theta_full 0.975
_diffrn_measured_fraction_theta_max 0.975
_diffrn_measurement_device_type 'CCD area detector'
_diffrn_measurement_method 'phi and omega scans'
_diffrn_radiation_monochromator graphite
_diffrn_radiation_source 'fine-focus sealed tube'
_diffrn_radiation_type MoK\a
_diffrn_radiation_wavelength 0.71073
_diffrn_reflns_av_R_equivalents 0.0191
_diffrn_reflns_av_sigmaI/netI 0.0443
_diffrn_reflns_limit_h_max 10
_diffrn_reflns_limit_h_min -11
_diffrn_reflns_limit_k_max 13
_diffrn_reflns_limit_k_min -14
_diffrn_reflns_limit_l_max 18
_diffrn_reflns_limit_l_min -19
_diffrn_reflns_number 8922
_diffrn_reflns_theta_full 26.00
_diffrn_reflns_theta_max 26.00
_diffrn_reflns_theta_min 2.18
_exptl_absorpt_coefficient_mu 0.367
_exptl_absorpt_correction_T_max 1.00000
_exptl_absorpt_correction_T_min 0.14144
_exptl_absorpt_correction_type empirical
_exptl_absorpt_process_details sadabs
_exptl_crystal_colour colorless
_exptl_crystal_density_diffrn 1.352
_exptl_crystal_density_method 'not measured'
_exptl_crystal_description prismatic
_exptl_crystal_F_000 696
_exptl_crystal_size_max 0.319
_exptl_crystal_size_mid 0.311
_exptl_crystal_size_min 0.257
_refine_diff_density_max 0.530
_refine_diff_density_min -0.355
_refine_diff_density_rms 0.053
_refine_ls_extinction_method none
_refine_ls_goodness_of_fit_ref 1.057
_refine_ls_hydrogen_treatment mixed
_refine_ls_matrix_type full
_refine_ls_number_parameters 421
_refine_ls_number_reflns 6308
_refine_ls_number_restraints 0
_refine_ls_restrained_S_all 1.057
_refine_ls_R_factor_all 0.0734
_refine_ls_R_factor_gt 0.0560
_refine_ls_shift/su_max 0.001
_refine_ls_shift/su_mean 0.000
_refine_ls_structure_factor_coef Fsqd
_refine_ls_weighting_details 'calc w=1/[\s^2^(Fo^2^)+(0.0796P)^2^+0.5572P] where P=(Fo^2^+2Fc^2^)/3'
_refine_ls_weighting_scheme calc
_refine_ls_wR_factor_gt 0.1503
_refine_ls_wR_factor_ref 0.1631
_reflns_number_gt 4659
_reflns_number_total 6308
_reflns_threshold_expression >2sigma(I)
_cod_data_source_file c2ob25932j.txt
_cod_data_source_block cd211177
_cod_depositor_comments
;
The following automatic conversions were performed:

'_symmetry_cell_setting' value 'Triclinic' changed to 'triclinic'
according to /home/saulius/struct/CIF-dictionaries/cif_core.dic
dictionary named 'cif_core.dic' version 2.4.1 from 2010-06-29.

Automatic conversion script
Id: cif_fix_values 1891 2012-01-12 08:04:46Z andrius 
;
_cod_original_sg_symbol_H-M P-1
_cod_database_code 7152569

loop_
_symmetry_equiv_pos_as_xyz
'x, y, z'
'-x, -y, -z'

loop_
_atom_site_label
_atom_site_type_symbol
_atom_site_fract_x
_atom_site_fract_y
_atom_site_fract_z
_atom_site_U_iso_or_equiv
_atom_site_adp_type
_atom_site_occupancy
_atom_site_symmetry_multiplicity
_atom_site_calc_flag
_atom_site_refinement_flags
_atom_site_disorder_assembly
_atom_site_disorder_group
S1 S 1.13076(7) 0.33949(6) 0.50160(4) 0.0504(2) Uani 1 1 d . . .
S2 S 1.08377(9) 0.31183(8) 1.00063(5) 0.0655(2) Uani 1 1 d . . .
Cl1 Cl 0.41773(10) 0.02858(9) 0.32633(7) 0.0949(3) Uani 1 1 d . . .
Cl2 Cl 1.68504(10) 0.65013(11) 0.73753(8) 0.1089(4) Uani 1 1 d . . .
N1 N 0.9992(2) 0.3353(2) 0.56062(14) 0.0498(5) Uani 1 1 d . . .
N2 N 1.1319(3) 0.4066(3) 0.9309(2) 0.0448(7) Uani 0.70 1 d P A 1
H2A H 1.1316 0.4813 0.9389 0.054 Uiso 0.70 1 calc PR A 1
N2' N 1.1872(11) 0.3174(13) 0.9145(8) 0.100(4) Uani 0.30 1 d P A 2
H2' H 1.2551 0.2707 0.9081 0.119 Uiso 0.30 1 calc PR A 2
O1 O 1.1212(3) 0.1588(2) 0.73679(16) 0.0887(8) Uani 1 1 d . . .
O2 O 1.2403(2) 0.26439(18) 0.53740(13) 0.0652(5) Uani 1 1 d . . .
O3 O 1.17249(19) 0.46265(16) 0.49367(13) 0.0589(5) Uani 1 1 d . . .
O4 O 1.1843(3) 0.2270(2) 1.01969(16) 0.0906(7) Uani 1 1 d . A .
O5 O 1.0586(3) 0.3932(2) 1.06492(15) 0.0858(7) Uani 1 1 d . A .
C1 C 0.9253(3) 0.2220(2) 0.58171(17) 0.0511(6) Uani 1 1 d . . .
H1 H 1.0000 0.1639 0.5828 0.061 Uiso 1 1 calc R . .
C2 C 0.8878(3) 0.2312(3) 0.67177(18) 0.0609(7) Uani 1 1 d . . .
H2 H 0.8238 0.1614 0.6823 0.073 Uiso 1 1 calc R . .
C3 C 0.8132(3) 0.3410(3) 0.69529(18) 0.0676(8) Uani 1 1 d . . .
H3A H 0.7983 0.3932 0.6480 0.081 Uiso 1 1 calc R . .
H3B H 0.7179 0.3197 0.7138 0.081 Uiso 1 1 calc R . .
C4 C 0.9209(4) 0.3973(3) 0.76527(18) 0.0690(8) Uani 1 1 d . . .
H4 H 0.9056 0.4672 0.7919 0.083 Uiso 1 1 calc R . .
C5 C 1.0410(3) 0.3377(3) 0.78589(17) 0.0622(8) Uani 1 1 d . . .
C6 C 1.0304(3) 0.2325(3) 0.73316(18) 0.0624(8) Uani 1 1 d . . .
C7 C 1.1766(6) 0.3553(5) 0.8521(3) 0.0422(10) Uani 0.70 1 d P A 1
H7 H 1.2168 0.2789 0.8648 0.063 Uiso 0.70 1 calc PR A 1
C7' C 1.1475(15) 0.4028(12) 0.8601(10) 0.058(4) Uani 0.30 1 d P A 2
H7' H 1.1040 0.4683 0.8854 0.087 Uiso 0.30 1 calc PR A 2
C8 C 1.2987(3) 0.4396(3) 0.82425(18) 0.0602(7) Uani 1 1 d . . .
C9 C 1.3923(3) 0.5142(3) 0.8795(2) 0.0721(9) Uani 1 1 d . A .
H9 H 1.3751 0.5209 0.9350 0.086 Uiso 1 1 calc R . .
C10 C 1.5117(3) 0.5792(3) 0.8527(2) 0.0784(9) Uani 1 1 d . . .
H10 H 1.5742 0.6296 0.8899 0.094 Uiso 1 1 calc R A .
C11 C 1.5364(3) 0.5684(3) 0.7710(2) 0.0727(9) Uani 1 1 d . A .
C12 C 1.4452(4) 0.4964(3) 0.7160(2) 0.0805(10) Uani 1 1 d . . .
H12 H 1.4620 0.4907 0.6603 0.097 Uiso 1 1 calc R A .
C13 C 1.3275(4) 0.4314(3) 0.7429(2) 0.0753(9) Uani 1 1 d . A .
H13 H 1.2663 0.3811 0.7051 0.090 Uiso 1 1 calc R . .
C14 C 0.7951(3) 0.1764(2) 0.51753(16) 0.0496(6) Uani 1 1 d . . .
C15 C 0.7967(3) 0.0691(3) 0.4806(2) 0.0670(8) Uani 1 1 d . . .
H15 H 0.8785 0.0253 0.4950 0.080 Uiso 1 1 calc R . .
C16 C 0.6808(3) 0.0226(3) 0.4222(2) 0.0736(9) Uani 1 1 d . . .
H16 H 0.6844 -0.0515 0.3982 0.088 Uiso 1 1 calc R . .
C17 C 0.5629(3) 0.0861(3) 0.40076(18) 0.0598(7) Uani 1 1 d . . .
C18 C 0.5570(4) 0.1949(3) 0.4358(2) 0.0812(10) Uani 1 1 d . . .
H18 H 0.4751 0.2383 0.4205 0.097 Uiso 1 1 calc R . .
C19 C 0.6729(4) 0.2400(3) 0.4938(2) 0.0781(10) Uani 1 1 d . . .
H19 H 0.6689 0.3143 0.5175 0.094 Uiso 1 1 calc R . .
C20 C 1.0530(3) 0.2821(2) 0.40254(17) 0.0519(6) Uani 1 1 d . . .
C21 C 1.0999(3) 0.1787(2) 0.3735(2) 0.0625(7) Uani 1 1 d . . .
H21 H 1.1758 0.1412 0.4051 0.075 Uiso 1 1 calc R . .
C22 C 1.0334(4) 0.1318(3) 0.2978(2) 0.0745(9) Uani 1 1 d . . .
H22 H 1.0661 0.0627 0.2780 0.089 Uiso 1 1 calc R . .
C23 C 0.9198(4) 0.1841(3) 0.25021(19) 0.0691(8) Uani 1 1 d . . .
C24 C 0.8748(4) 0.2875(3) 0.2803(2) 0.0784(9) Uani 1 1 d . . .
H24 H 0.7981 0.3243 0.2490 0.094 Uiso 1 1 calc R . .
C25 C 0.9410(4) 0.3374(3) 0.3556(2) 0.0701(8) Uani 1 1 d . . .
H25 H 0.9104 0.4077 0.3746 0.084 Uiso 1 1 calc R . .
C26 C 0.8471(5) 0.1290(4) 0.1678(2) 0.1076(14) Uani 1 1 d . . .
H26A H 0.9143 0.1385 0.1267 0.161 Uiso 1 1 calc R . .
H26B H 0.7577 0.1667 0.1489 0.161 Uiso 1 1 calc R . .
H26C H 0.8229 0.0467 0.1753 0.161 Uiso 1 1 calc R . .
C27 C 0.9112(3) 0.2406(3) 0.95974(17) 0.0582(7) Uani 1 1 d . A .
C28 C 0.8970(4) 0.1240(3) 0.9372(2) 0.0740(9) Uani 1 1 d . . .
H28 H 0.9806 0.0809 0.9401 0.089 Uiso 1 1 calc R A .
C29 C 0.7560(5) 0.0703(3) 0.9097(3) 0.0934(12) Uani 1 1 d . A .
H29 H 0.7459 -0.0095 0.8954 0.112 Uiso 1 1 calc R . .
C30 C 0.6315(4) 0.1333(4) 0.9032(3) 0.0939(12) Uani 1 1 d . . .
C31 C 0.6502(4) 0.2502(4) 0.9231(3) 0.1004(13) Uani 1 1 d . A .
H31 H 0.5672 0.2942 0.9180 0.120 Uiso 1 1 calc R . .
C32 C 0.7878(4) 0.3049(3) 0.9504(2) 0.0825(10) Uani 1 1 d . . .
H32 H 0.7976 0.3853 0.9625 0.099 Uiso 1 1 calc R A .
C33 C 0.4787(5) 0.0700(6) 0.8771(4) 0.154(2) Uani 1 1 d . A .
H33A H 0.4893 -0.0123 0.8686 0.231 Uiso 1 1 calc R . .
H33B H 0.4332 0.1024 0.8257 0.231 Uiso 1 1 calc R . .
H33C H 0.4174 0.0800 0.9204 0.231 Uiso 1 1 calc R . .
H1A H 0.947(3) 0.386(2) 0.5517(15) 0.035(7) Uiso 1 1 d . . .

loop_
_atom_site_aniso_label
_atom_site_aniso_U_11
_atom_site_aniso_U_22
_atom_site_aniso_U_33
_atom_site_aniso_U_23
_atom_site_aniso_U_13
_atom_site_aniso_U_12
S1 0.0420(3) 0.0475(4) 0.0605(4) -0.0001(3) 0.0020(3) 0.0034(3)
S2 0.0626(4) 0.0802(5) 0.0484(4) 0.0097(3) -0.0041(3) -0.0095(4)
Cl1 0.0654(5) 0.1044(7) 0.1034(7) -0.0349(5) -0.0197(5) -0.0082(5)
Cl2 0.0590(5) 0.1322(9) 0.1313(9) 0.0471(7) 0.0107(5) -0.0215(5)
N1 0.0467(12) 0.0434(13) 0.0582(14) 0.0015(10) 0.0025(10) 0.0042(10)
N2 0.0495(17) 0.0405(17) 0.0425(19) -0.0062(13) 0.0035(13) -0.0045(14)
N2' 0.058(6) 0.145(11) 0.087(8) 0.025(8) -0.005(5) -0.022(7)
O1 0.0878(16) 0.0694(15) 0.0977(18) 0.0114(12) -0.0301(14) 0.0089(13)
O2 0.0507(10) 0.0648(12) 0.0782(14) 0.0024(10) -0.0033(9) 0.0142(9)
O3 0.0497(10) 0.0486(11) 0.0777(13) -0.0017(9) 0.0086(9) -0.0015(8)
O4 0.0762(15) 0.1016(19) 0.0904(17) -0.0165(14) -0.0072(13) 0.0187(14)
O5 0.1008(17) 0.0723(15) 0.0743(15) -0.0140(11) -0.0201(13) 0.0015(13)
C1 0.0450(13) 0.0483(15) 0.0570(15) 0.0027(11) -0.0024(11) 0.0010(11)
C2 0.0519(15) 0.0663(18) 0.0579(16) 0.0117(13) -0.0060(12) -0.0150(13)
C3 0.0495(15) 0.098(2) 0.0532(17) -0.0024(15) 0.0026(13) 0.0003(15)
C4 0.0673(19) 0.086(2) 0.0526(17) -0.0057(15) 0.0075(14) -0.0025(16)
C5 0.0521(16) 0.082(2) 0.0482(15) 0.0102(14) -0.0007(12) -0.0135(14)
C6 0.0595(17) 0.0632(18) 0.0585(17) 0.0162(14) -0.0061(13) -0.0104(14)
C7 0.045(3) 0.043(3) 0.038(2) -0.005(2) 0.0026(17) 0.007(2)
C7' 0.047(6) 0.048(8) 0.081(10) -0.017(7) 0.009(5) 0.011(6)
C8 0.0486(15) 0.0732(19) 0.0549(17) 0.0044(13) -0.0007(12) -0.0062(13)
C9 0.0566(17) 0.093(2) 0.0609(18) -0.0006(16) -0.0021(14) -0.0123(16)
C10 0.0536(17) 0.088(2) 0.086(2) 0.0014(18) -0.0038(16) -0.0172(16)
C11 0.0427(15) 0.084(2) 0.089(2) 0.0224(18) 0.0044(15) -0.0043(14)
C12 0.0649(19) 0.106(3) 0.071(2) 0.0089(19) 0.0161(16) -0.0079(19)
C13 0.0653(19) 0.096(2) 0.0604(19) -0.0046(16) 0.0075(15) -0.0184(17)
C14 0.0448(13) 0.0470(15) 0.0551(15) 0.0031(11) 0.0015(11) 0.0002(11)
C15 0.0542(16) 0.0532(17) 0.089(2) -0.0069(15) -0.0094(15) 0.0114(13)
C16 0.0661(19) 0.0575(18) 0.092(2) -0.0229(16) -0.0073(17) 0.0038(15)
C17 0.0470(14) 0.0632(18) 0.0651(18) -0.0081(13) -0.0007(13) -0.0064(13)
C18 0.0586(18) 0.074(2) 0.102(3) -0.0219(18) -0.0253(17) 0.0175(16)
C19 0.0648(18) 0.0616(19) 0.099(3) -0.0246(17) -0.0231(17) 0.0154(15)
C20 0.0480(14) 0.0504(15) 0.0577(16) 0.0026(12) 0.0106(12) -0.0003(11)
C21 0.0636(17) 0.0512(16) 0.073(2) -0.0019(13) 0.0092(15) 0.0044(13)
C22 0.085(2) 0.0593(19) 0.079(2) -0.0125(16) 0.0161(18) -0.0032(17)
C23 0.080(2) 0.068(2) 0.0564(17) -0.0016(14) 0.0118(15) -0.0219(17)
C24 0.078(2) 0.082(2) 0.070(2) 0.0049(17) -0.0091(17) 0.0109(18)
C25 0.075(2) 0.0636(19) 0.069(2) -0.0040(15) -0.0053(16) 0.0198(16)
C26 0.138(4) 0.103(3) 0.071(2) -0.012(2) -0.001(2) -0.033(3)
C27 0.0615(16) 0.0565(17) 0.0541(16) 0.0044(12) 0.0051(13) -0.0072(13)
C28 0.079(2) 0.065(2) 0.077(2) -0.0023(16) 0.0085(17) 0.0064(17)
C29 0.111(3) 0.065(2) 0.098(3) -0.0143(19) 0.006(2) -0.025(2)
C30 0.070(2) 0.106(3) 0.101(3) -0.021(2) 0.010(2) -0.021(2)
C31 0.063(2) 0.106(3) 0.128(4) -0.029(3) 0.000(2) 0.005(2)
C32 0.072(2) 0.066(2) 0.105(3) -0.0165(18) -0.0001(19) 0.0009(17)
C33 0.085(3) 0.194(6) 0.172(5) -0.050(4) 0.014(3) -0.059(3)

loop_
_atom_type_symbol
_atom_type_description
_atom_type_scat_dispersion_real
_atom_type_scat_dispersion_imag
_atom_type_scat_source
C C 0.0033 0.0016 'International Tables Vol C Tables 4.2.6.8 and 6.1.1.4'
H H 0.0000 0.0000 'International Tables Vol C Tables 4.2.6.8 and 6.1.1.4'
N N 0.0061 0.0033 'International Tables Vol C Tables 4.2.6.8 and 6.1.1.4'
O O 0.0106 0.0060 'International Tables Vol C Tables 4.2.6.8 and 6.1.1.4'
S S 0.1246 0.1234 'International Tables Vol C Tables 4.2.6.8 and 6.1.1.4'
Cl Cl 0.1484 0.1585 'International Tables Vol C Tables 4.2.6.8 and 6.1.1.4'

loop_
_geom_angle_atom_site_label_1
_geom_angle_atom_site_label_2
_geom_angle_atom_site_label_3
_geom_angle
O2 S1 O3 118.98(12)
O2 S1 N1 107.74(13)
O3 S1 N1 104.89(12)
O2 S1 C20 108.49(13)
O3 S1 C20 108.70(12)
N1 S1 C20 107.50(12)
O4 S2 O5 119.54(15)
O4 S2 N2 113.75(18)
O5 S2 N2 98.92(16)
O4 S2 C27 108.27(15)
O5 S2 C27 107.76(15)
N2 S2 C27 107.83(14)
O4 S2 N2' 76.9(5)
O5 S2 N2' 135.4(5)
N2 S2 N2' 41.2(5)
C27 S2 N2' 104.4(4)
C1 N1 S1 120.76(19)
C1 N1 H1A 115.1(18)
S1 N1 H1A 112.7(18)
C7 N2 S2 116.3(3)
C7 N2 H2A 121.9
S2 N2 H2A 121.9
C7' N2' S2 112.6(12)
C7' N2' H2' 123.7
S2 N2' H2' 123.7
N1 C1 C14 114.6(2)
N1 C1 C2 108.5(2)
C14 C1 C2 114.1(2)
N1 C1 H1 106.3
C14 C1 H1 106.3
C2 C1 H1 106.3
C6 C2 C3 104.6(2)
C6 C2 C1 109.2(2)
C3 C2 C1 117.4(2)
C6 C2 H2 108.5
C3 C2 H2 108.5
C1 C2 H2 108.5
C4 C3 C2 103.8(2)
C4 C3 H3A 111.0
C2 C3 H3A 111.0
C4 C3 H3B 111.0
C2 C3 H3B 111.0
H3A C3 H3B 109.0
C5 C4 C3 113.6(3)
C5 C4 H4 123.2
C3 C4 H4 123.2
C4 C5 C6 109.5(3)
C4 C5 C7 133.9(3)
C6 C5 C7 116.5(3)
C4 C5 C7' 110.1(5)
C6 C5 C7' 140.3(5)
C7 C5 C7' 23.8(4)
O1 C6 C5 125.9(3)
O1 C6 C2 125.7(3)
C5 C6 C2 108.4(3)
N2 C7 C5 109.3(4)
N2 C7 C8 107.6(4)
C5 C7 C8 112.6(4)
N2 C7 H7 109.1
C5 C7 H7 109.1
C8 C7 H7 109.1
N2' C7' C5 105.0(11)
N2' C7' C8 102.7(10)
C5 C7' C8 106.3(9)
N2' C7' H7' 113.9
C5 C7' H7' 113.9
C8 C7' H7' 113.9
C13 C8 C9 118.2(3)
C13 C8 C7 118.4(3)
C9 C8 C7 123.0(3)
C13 C8 C7' 128.1(6)
C9 C8 C7' 111.5(6)
C7 C8 C7' 23.5(4)
C8 C9 C10 120.6(3)
C8 C9 H9 119.7
C10 C9 H9 119.7
C11 C10 C9 119.3(3)
C11 C10 H10 120.4
C9 C10 H10 120.4
C12 C11 C10 120.9(3)
C12 C11 Cl2 119.9(3)
C10 C11 Cl2 119.2(3)
C11 C12 C13 119.7(3)
C11 C12 H12 120.2
C13 C12 H12 120.2
C8 C13 C12 121.4(3)
C8 C13 H13 119.3
C12 C13 H13 119.3
C15 C14 C19 117.5(3)
C15 C14 C1 119.7(2)
C19 C14 C1 122.9(2)
C14 C15 C16 122.3(3)
C14 C15 H15 118.9
C16 C15 H15 118.9
C17 C16 C15 119.0(3)
C17 C16 H16 120.5
C15 C16 H16 120.5
C16 C17 C18 120.8(3)
C16 C17 Cl1 119.1(2)
C18 C17 Cl1 120.1(2)
C17 C18 C19 119.6(3)
C17 C18 H18 120.2
C19 C18 H18 120.2
C18 C19 C14 120.9(3)
C18 C19 H19 119.6
C14 C19 H19 119.6
C25 C20 C21 120.3(3)
C25 C20 S1 119.9(2)
C21 C20 S1 119.8(2)
C22 C21 C20 119.2(3)
C22 C21 H21 120.4
C20 C21 H21 120.4
C21 C22 C23 121.8(3)
C21 C22 H22 119.1
C23 C22 H22 119.1
C22 C23 C24 118.0(3)
C22 C23 C26 120.5(3)
C24 C23 C26 121.5(4)
C25 C24 C23 121.4(3)
C25 C24 H24 119.3
C23 C24 H24 119.3
C24 C25 C20 119.3(3)
C24 C25 H25 120.4
C20 C25 H25 120.4
C23 C26 H26A 109.5
C23 C26 H26B 109.5
H26A C26 H26B 109.5
C23 C26 H26C 109.5
H26A C26 H26C 109.5
H26B C26 H26C 109.5
C28 C27 C32 119.7(3)
C28 C27 S2 121.8(3)
C32 C27 S2 118.5(2)
C27 C28 C29 119.3(3)
C27 C28 H28 120.3
C29 C28 H28 120.3
C30 C29 C28 121.1(3)
C30 C29 H29 119.5
C28 C29 H29 119.5
C31 C30 C29 118.1(3)
C31 C30 C33 122.4(4)
C29 C30 C33 119.4(4)
C30 C31 C32 121.9(4)
C30 C31 H31 119.1
C32 C31 H31 119.1
C31 C32 C27 119.8(3)
C31 C32 H32 120.1
C27 C32 H32 120.1
C30 C33 H33A 109.5
C30 C33 H33B 109.5
H33A C33 H33B 109.5
C30 C33 H33C 109.5
H33A C33 H33C 109.5
H33B C33 H33C 109.5

loop_
_geom_bond_atom_site_label_1
_geom_bond_atom_site_label_2
_geom_bond_distance
S1 O2 1.4245(19)
S1 O3 1.4385(19)
S1 N1 1.623(2)
S1 C20 1.752(3)
S2 O4 1.385(2)
S2 O5 1.435(3)
S2 N2 1.642(3)
S2 C27 1.755(3)
S2 N2' 1.775(13)
Cl1 C17 1.742(3)
Cl2 C11 1.735(3)
N1 C1 1.476(3)
N1 H1A 0.78(2)
N2 C7 1.507(5)
N2 H2A 0.8600
N2' C7' 1.348(18)
N2' H2' 0.8600
O1 C6 1.216(4)
C1 C14 1.518(3)
C1 C2 1.536(4)
C1 H1 0.9800
C2 C6 1.517(4)
C2 C3 1.534(4)
C2 H2 0.9800
C3 C4 1.494(4)
C3 H3A 0.9700
C3 H3B 0.9700
C4 C5 1.331(4)
C4 H4 0.9300
C5 C6 1.452(4)
C5 C7 1.515(6)
C5 C7' 1.574(15)
C7 C8 1.531(6)
C7 H7 0.9800
C7' C8 1.593(15)
C7' H7' 0.9800
C8 C13 1.371(4)
C8 C9 1.383(4)
C9 C10 1.390(4)
C9 H9 0.9300
C10 C11 1.367(5)
C10 H10 0.9300
C11 C12 1.353(5)
C12 C13 1.378(4)
C12 H12 0.9300
C13 H13 0.9300
C14 C15 1.357(4)
C14 C19 1.382(4)
C15 C16 1.383(4)
C15 H15 0.9300
C16 C17 1.344(4)
C16 H16 0.9300
C17 C18 1.366(4)
C18 C19 1.375(4)
C18 H18 0.9300
C19 H19 0.9300
C20 C25 1.376(4)
C20 C21 1.380(4)
C21 C22 1.369(4)
C21 H21 0.9300
C22 C23 1.373(5)
C22 H22 0.9300
C23 C24 1.381(5)
C23 C26 1.508(5)
C24 C25 1.374(4)
C24 H24 0.9300
C25 H25 0.9300
C26 H26A 0.9600
C26 H26B 0.9600
C26 H26C 0.9600
C27 C28 1.368(4)
C27 C32 1.376(4)
C28 C29 1.393(5)
C28 H28 0.9300
C29 C30 1.376(6)
C29 H29 0.9300
C30 C31 1.360(6)
C30 C33 1.523(5)
C31 C32 1.371(5)
C31 H31 0.9300
C32 H32 0.9300
C33 H33A 0.9600
C33 H33B 0.9600
C33 H33C 0.9600

loop_
_geom_hbond_atom_site_label_D
_geom_hbond_atom_site_label_H
_geom_hbond_atom_site_label_A
_geom_hbond_distance_DH
_geom_hbond_distance_HA
_geom_hbond_distance_DA
_geom_hbond_angle_DHA
_geom_hbond_site_symmetry_A
N2 H2A O5 0.86 2.32 2.968(4) 132.6 2_767
N1 H1A O3 0.78(2) 2.18(3) 2.945(3) 168(2) 2_766

loop_
_geom_torsion_atom_site_label_1
_geom_torsion_atom_site_label_2
_geom_torsion_atom_site_label_3
_geom_torsion_atom_site_label_4
_geom_torsion
O2 S1 N1 C1 -53.5(2)
O3 S1 N1 C1 178.82(18)
C20 S1 N1 C1 63.3(2)
O4 S2 N2 C7 49.1(3)
O5 S2 N2 C7 177.0(3)
C27 S2 N2 C7 -70.9(3)
N2' S2 N2 C7 20.8(5)
O4 S2 N2' C7' -176.4(11)
O5 S2 N2' C7' -57.4(11)
N2 S2 N2' C7' -22.9(8)
C27 S2 N2' C7' 77.8(10)
S1 N1 C1 C14 -86.4(3)
S1 N1 C1 C2 144.74(19)
N1 C1 C2 C6 -71.7(3)
C14 C1 C2 C6 159.2(2)
N1 C1 C2 C3 47.1(3)
C14 C1 C2 C3 -82.1(3)
C6 C2 C3 C4 1.9(3)
C1 C2 C3 C4 -119.2(3)
C2 C3 C4 C5 -1.0(3)
C3 C4 C5 C6 -0.4(4)
C3 C4 C5 C7 -178.1(4)
C3 C4 C5 C7' -179.7(7)
C4 C5 C6 O1 -179.1(3)
C7 C5 C6 O1 -1.0(5)
C7' C5 C6 O1 -0.2(11)
C4 C5 C6 C2 1.7(3)
C7 C5 C6 C2 179.8(3)
C7' C5 C6 C2 -179.4(10)
C3 C2 C6 O1 178.6(3)
C1 C2 C6 O1 -55.0(4)
C3 C2 C6 C5 -2.3(3)
C1 C2 C6 C5 124.2(3)
S2 N2 C7 C5 91.5(4)
S2 N2 C7 C8 -145.9(3)
C4 C5 C7 N2 35.5(6)
C6 C5 C7 N2 -142.0(3)
C7' C5 C7 N2 39.3(16)
C4 C5 C7 C8 -84.0(5)
C6 C5 C7 C8 98.5(4)
C7' C5 C7 C8 -80.3(18)
S2 N2' C7' C5 -100.0(11)
S2 N2' C7' C8 149.0(6)
C4 C5 C7' N2' 134.4(9)
C6 C5 C7' N2' -44.5(16)
C7 C5 C7' N2' -42.7(13)
C4 C5 C7' C8 -117.2(6)
C6 C5 C7' C8 63.8(13)
C7 C5 C7' C8 65.7(14)
N2 C7 C8 C13 -161.4(3)
C5 C7 C8 C13 -40.9(5)
N2 C7 C8 C9 26.2(5)
C5 C7 C8 C9 146.7(3)
N2 C7 C8 C7' -40.5(15)
C5 C7 C8 C7' 80.0(17)
N2' C7' C8 C13 117.7(10)
C5 C7' C8 C13 7.8(11)
N2' C7' C8 C9 -79.9(11)
C5 C7' C8 C9 170.2(5)
N2' C7' C8 C7 44.2(13)
C5 C7' C8 C7 -65.8(14)
C13 C8 C9 C10 0.3(5)
C7 C8 C9 C10 172.7(4)
C7' C8 C9 C10 -164.1(6)
C8 C9 C10 C11 -0.3(5)
C9 C10 C11 C12 0.8(5)
C9 C10 C11 Cl2 179.7(3)
C10 C11 C12 C13 -1.2(6)
Cl2 C11 C12 C13 179.9(3)
C9 C8 C13 C12 -0.7(5)
C7 C8 C13 C12 -173.5(4)
C7' C8 C13 C12 160.7(7)
C11 C12 C13 C8 1.1(6)
N1 C1 C14 C15 122.1(3)
C2 C1 C14 C15 -111.9(3)
N1 C1 C14 C19 -57.5(4)
C2 C1 C14 C19 68.5(4)
C19 C14 C15 C16 -0.9(5)
C1 C14 C15 C16 179.5(3)
C14 C15 C16 C17 0.5(5)
C15 C16 C17 C18 0.1(5)
C15 C16 C17 Cl1 179.2(3)
C16 C17 C18 C19 -0.1(6)
Cl1 C17 C18 C19 -179.3(3)
C17 C18 C19 C14 -0.3(6)
C15 C14 C19 C18 0.8(5)
C1 C14 C19 C18 -179.6(3)
O2 S1 C20 C25 178.4(2)
O3 S1 C20 C25 -50.9(3)
N1 S1 C20 C25 62.1(3)
O2 S1 C20 C21 1.2(3)
O3 S1 C20 C21 132.0(2)
N1 S1 C20 C21 -115.0(2)
C25 C20 C21 C22 -0.2(4)
S1 C20 C21 C22 177.0(2)
C20 C21 C22 C23 -0.9(5)
C21 C22 C23 C24 1.0(5)
C21 C22 C23 C26 -178.9(3)
C22 C23 C24 C25 -0.1(5)
C26 C23 C24 C25 179.8(3)
C23 C24 C25 C20 -1.0(5)
C21 C20 C25 C24 1.1(5)
S1 C20 C25 C24 -176.1(3)
O4 S2 C27 C28 -11.6(3)
O5 S2 C27 C28 -142.2(3)
N2 S2 C27 C28 111.9(3)
N2' S2 C27 C28 69.1(5)
O4 S2 C27 C32 168.5(3)
O5 S2 C27 C32 37.9(3)
N2 S2 C27 C32 -68.0(3)
N2' S2 C27 C32 -110.9(5)
C32 C27 C28 C29 -3.8(5)
S2 C27 C28 C29 176.3(3)
C27 C28 C29 C30 1.4(6)
C28 C29 C30 C31 1.1(6)
C28 C29 C30 C33 -177.0(4)
C29 C30 C31 C32 -1.2(7)
C33 C30 C31 C32 176.9(5)
C30 C31 C32 C27 -1.2(7)
C28 C27 C32 C31 3.8(5)
S2 C27 C32 C31 -176.3(3)
